data_7712549
loop_
_publ_author_name
'Claude, Guilhem'
'Kulitzki, Erika'
'Hagenbach, Adelheid'
'Roca Jungfer, Maximilian'
'Figueroa, Joshua S.'
'Abram, Ulrich'

_publ_section_title
;
 Phenylimido Complexes of Rhenium: Fluorine Substituents Provide
 Protection, Reactivity and Solubility
;
_journal_name_full 'Dalton Transactions'
_journal_paper_doi 10.1039/D3DT00446E
_journal_year 2023
_chemical_formula_moiety 'C47 H27 Cl3 F14 N2 P Re, [+ solvents]0.5[CH2Cl2]'
_chemical_formula_sum 'C47 H27 Cl3 F14 N2 P Re'
_chemical_formula_weight 1209.22
_space_group_crystal_system tetragonal
_space_group_IT_number 88
_space_group_name_Hall '-I 4ad'
_space_group_name_H-M_alt 'I 41/a :2'
_atom_sites_solution_hydrogens geom
_atom_sites_solution_primary dual
_audit_creation_date 2023-03-05
_audit_creation_method
;
Olex2 1.3
(compiled 2020.11.12 svn.r5f609507 for OlexSys, GUI svn.r6408)
;
_audit_update_record
;
2023-03-06 deposited with the CCDC.	2023-03-07 downloaded from the CCDC.
;
_cell_angle_alpha 90
_cell_angle_beta 90
_cell_angle_gamma 90
_cell_formula_units_Z 16
_cell_length_a 46.9293(10)
_cell_length_b 46.9293(10)
_cell_length_c 8.3649(2)
_cell_measurement_reflns_used 9334
_cell_measurement_temperature 105.0
_cell_measurement_theta_max 66.62
_cell_measurement_theta_min 2.66
_cell_volume 18422.5(7)
_computing_molecular_graphics 'Olex2 1.3 (Dolomanov et al., 2009)'
_computing_publication_material 'Olex2 1.3 (Dolomanov et al., 2009)'
_computing_structure_refinement 'SHELXL 2018/3 (Sheldrick, 2015)'
_computing_structure_solution 'SHELXT 2014/5 (Sheldrick, 2014)'
_diffrn_ambient_temperature 105.0
_diffrn_detector_area_resol_mean 10.42
_diffrn_detector_type 'PHOTON 100'
_diffrn_measured_fraction_theta_full 0.998
_diffrn_measured_fraction_theta_max 0.998
_diffrn_measurement_device 'Bruker D8 Venture Duo'
_diffrn_measurement_device_type 'D8 Venture'
_diffrn_measurement_method '\f and \w scans''
_diffrn_radiation_type CuK\a
_diffrn_radiation_wavelength 1.54178
_diffrn_reflns_av_R_equivalents 0.0672
_diffrn_reflns_av_unetI/netI 0.0185
_diffrn_reflns_Laue_measured_fraction_full 0.998
_diffrn_reflns_Laue_measured_fraction_max 0.998
_diffrn_reflns_limit_h_max 55
_diffrn_reflns_limit_h_min -55
_diffrn_reflns_limit_k_max 55
_diffrn_reflns_limit_k_min -55
_diffrn_reflns_limit_l_max 9
_diffrn_reflns_limit_l_min -9
_diffrn_reflns_number 173200
_diffrn_reflns_point_group_measured_fraction_full 0.998
_diffrn_reflns_point_group_measured_fraction_max 0.998
_diffrn_reflns_theta_full 66.620
_diffrn_reflns_theta_max 66.620
_diffrn_reflns_theta_min 5.332
_exptl_absorpt_coefficient_mu 7.935
_exptl_absorpt_correction_T_max 0.7528
_exptl_absorpt_correction_T_min 0.5521
_exptl_absorpt_correction_type multi-scan
_exptl_absorpt_process_details
;
SADABS-2016/2 (Bruker,2016/2) was used for absorption correction.
wR2(int) was 0.1159 before and 0.0740 after correction.
The Ratio of minimum to maximum transmission is 0.7334.
The \l/2 correction factor is Not present.
;
_exptl_crystal_colour blue
_exptl_crystal_colour_primary blue
_exptl_crystal_density_diffrn 1.744
_exptl_crystal_description block
_exptl_crystal_F_000 9440
_exptl_crystal_size_max 0.15
_exptl_crystal_size_mid 0.1
_exptl_crystal_size_min 0.08
_refine_diff_density_max 1.476
_refine_diff_density_min -0.961
_refine_diff_density_rms 0.084
_refine_ls_extinction_method none
_refine_ls_goodness_of_fit_ref 1.030
_refine_ls_hydrogen_treatment constr
_refine_ls_matrix_type full
_refine_ls_number_parameters 633
_refine_ls_number_reflns 8121
_refine_ls_number_restraints 6
_refine_ls_restrained_S_all 1.051
_refine_ls_R_factor_all 0.0332
_refine_ls_R_factor_gt 0.0287
_refine_ls_shift/su_max 0.004
_refine_ls_shift/su_mean 0.000
_refine_ls_structure_factor_coef Fsqd
_refine_ls_weighting_details 'w=1/[\s^2^(Fo^2^)+(0.0339P)^2^+109.6705P] where P=(Fo^2^+2Fc^2^)/3'
_refine_ls_weighting_scheme calc
_refine_ls_wR_factor_gt 0.0703
_refine_ls_wR_factor_ref 0.0734
_reflns_Friedel_coverage 0.000
_reflns_number_gt 7332
_reflns_number_total 8121
_reflns_threshold_expression 'I > 2\s(I)'
_cod_data_source_file d3dt00446e2.cif
_cod_data_source_block renphf_darf1
_cod_original_cell_volume 18422.5(9)
_cod_original_sg_symbol_H-M 'I 41/a'
_cod_database_code 7712549
_shelx_shelxl_version_number 2018/3
_shelx_space_group_comment
;
The symmetry employed for this shelxl refinement is uniquely defined
by the following loop, which should always be used as a source of
symmetry information in preference to the above space-group names.
They are only intended as comments.
;
_shelx_estimated_absorpt_t_max 0.569
_shelx_estimated_absorpt_t_min 0.382
_olex2_refinement_description
;
1. Fixed Uiso
 At 1.2 times of:
  All C(H) groups
2. Restrained distances
 F12A-C38 \\sim F14B-C38
 with sigma of 0.02
 C38-F14A \\sim C38-F12B
 with sigma of 0.02
 F13A-C38 \\sim F13B-C38
 with sigma of 0.02
 F9A-C37 \\sim F9B-C37
 with sigma of 0.02
 F11A-C37 \\sim F10B-C37
 with sigma of 0.02
 F10A-C37 \\sim F11B-C37
 with sigma of 0.02
3. Uiso/Uaniso restraints and constraints
Uanis(F10A) = Uanis(F10B) = Uanis(F11A) = Uanis(F9B) = Uanis(F9A) = Uanis(F11B)
Uanis(F13B) = Uanis(F13A)
4. Others
 Sof(F14B)=Sof(F13B)=Sof(F12B)=1-FVAR(1)
 Sof(F12A)=Sof(F13A)=Sof(F14A)=FVAR(1)
 Sof(F11B)=Sof(F10B)=Sof(F9B)=1-FVAR(2)
 Sof(F9A)=Sof(F10A)=Sof(F11A)=FVAR(2)
5.a Aromatic/amide H refined with riding coordinates:
 C56(H56), C44(H44), C40(H40), C19(H19), C24(H24), C52(H52), C26(H26),
 C16(H16), C12(H12), C28(H28), C41(H41), C21(H21), C13(H13), C15(H15), C55(H55),
  C32(H32), C50(H50), C53(H53), C43(H43), C34(H34), C46(H46), C36(H36),
 C42(H42), C54(H54), C48(H48), C47(H47), C49(H49)
;
_olex2_submission_special_instructions 'No special instructions were received'

loop_
_space_group_symop_operation_xyz
'x, y, z'
'-x+1/2, -y, z+1/2'
'-y+3/4, x+1/4, z+1/4'
'y+3/4, -x+3/4, z+3/4'
'x+1/2, y+1/2, z+1/2'
'-x+1, -y+1/2, z+1'
'-y+5/4, x+3/4, z+3/4'
'y+5/4, -x+5/4, z+5/4'
'-x, -y, -z'
'x-1/2, y, -z-1/2'
'y-3/4, -x-1/4, -z-1/4'
'-y-3/4, x-3/4, -z-3/4'
'-x+1/2, -y+1/2, -z+1/2'
'x, y+1/2, -z'
'y-1/4, -x+1/4, -z+1/4'
'-y-1/4, x-1/4, -z-1/4'

loop_
_atom_site_label
_atom_site_type_symbol
_atom_site_fract_x
_atom_site_fract_y
_atom_site_fract_z
_atom_site_U_iso_or_equiv
_atom_site_adp_type
_atom_site_occupancy
_atom_site_site_symmetry_order
_atom_site_calc_flag
_atom_site_refinement_flags_posn
_atom_site_refinement_flags_adp
_atom_site_refinement_flags_occupancy
_atom_site_disorder_assembly
_atom_site_disorder_group
Re1 Re 0.62384(2) 0.36176(2) 0.23864(2) 0.01763(6) Uani 1 1 d . . . . .
Cl1 Cl 0.64425(2) 0.31535(2) 0.18244(10) 0.02484(18) Uani 1 1 d . . . . .
P1 P 0.58900(2) 0.33063(2) 0.36913(10) 0.01810(17) Uani 1 1 d . . . . .
Cl2 Cl 0.59415(2) 0.36235(2) 0.00486(10) 0.0307(2) Uani 1 1 d . . . . .
Cl3 Cl 0.66021(2) 0.38109(2) 0.07097(11) 0.0362(2) Uani 1 1 d . . . . .
F4 F 0.62753(5) 0.46726(5) 0.8841(3) 0.0381(5) Uani 1 1 d . . . . .
F2 F 0.74463(5) 0.36669(5) 1.0107(3) 0.0378(6) Uani 1 1 d . . . . .
F5 F 0.62989(5) 0.49909(5) 0.6997(3) 0.0421(6) Uani 1 1 d . . . . .
F8 F 0.70207(6) 0.43976(5) 0.1672(3) 0.0454(6) Uani 1 1 d . . . . .
F7 F 0.65774(6) 0.45091(6) 0.1514(3) 0.0564(7) Uani 1 1 d . . . . .
N2 N 0.67261(6) 0.35843(6) 0.5001(3) 0.0191(6) Uani 1 1 d . . . . .
F1 F 0.56600(6) 0.47354(5) 0.7227(3) 0.0506(7) Uani 1 1 d . . . . .
F3 F 0.66511(5) 0.49316(5) 0.8621(3) 0.0453(6) Uani 1 1 d . . . . .
F12A F 0.6917(2) 0.2677(2) 0.0934(14) 0.054(3) Uani 0.702(5) 1 d D . P A 1
C1 C 0.65414(7) 0.35861(7) 0.4095(4) 0.0191(7) Uani 1 1 d . . . . .
F6 F 0.68792(8) 0.48230(5) 0.2245(3) 0.0624(9) Uani 1 1 d . . . . .
N10 N 0.61083(6) 0.39137(6) 0.3360(3) 0.0185(6) Uani 1 1 d . . . . .
C51 C 0.56172(7) 0.35120(7) 0.4727(4) 0.0204(7) Uani 1 1 d . . . . .
C17 C 0.69259(7) 0.36054(7) 0.6227(4) 0.0195(7) Uani 1 1 d . . . . .
C11 C 0.60091(7) 0.41239(7) 0.4367(4) 0.0213(7) Uani 1 1 d . . . . .
C45 C 0.56747(7) 0.30695(7) 0.2432(4) 0.0235(7) Uani 1 1 d . . . . .
C56 C 0.54687(7) 0.37150(7) 0.3831(4) 0.0226(7) Uani 1 1 d . . . . .
H56 H 0.551827 0.374707 0.274473 0.027 Uiso 1 1 calc R U . . .
C44 C 0.60190(9) 0.27823(8) 0.5187(5) 0.0307(8) Uani 1 1 d . . . . .
H44 H 0.591648 0.269151 0.435040 0.037 Uiso 1 1 calc R U . . .
C40 C 0.61915(7) 0.32072(7) 0.6476(4) 0.0219(7) Uani 1 1 d . . . . .
H40 H 0.620432 0.340901 0.652260 0.026 Uiso 1 1 calc R U . . .
F9A F 0.69454(13) 0.23245(13) 0.8390(7) 0.0656(9) Uani 0.663(4) 1 d D . P B 1
C19 C 0.71382(7) 0.38883(8) 0.8293(4) 0.0230(7) Uani 1 1 d . . . . .
H19 H 0.716376 0.406393 0.883984 0.028 Uiso 1 1 calc R U . . .
C18 C 0.69617(7) 0.38719(7) 0.6953(4) 0.0201(7) Uani 1 1 d . . . . .
C39 C 0.60430(7) 0.30781(7) 0.5219(4) 0.0214(7) Uani 1 1 d . . . . .
C24 C 0.66862(7) 0.43240(7) 0.7280(4) 0.0228(7) Uani 1 1 d . . . . .
H24 H 0.665643 0.427817 0.837344 0.027 Uiso 1 1 calc R U . . .
C23 C 0.68304(7) 0.41354(7) 0.6292(4) 0.0206(7) Uani 1 1 d . . . . .
F13A F 0.71411(9) 0.30685(8) 0.1019(4) 0.0488(9) Uani 0.702(5) 1 d D . P A 1
C52 C 0.55474(8) 0.34696(8) 0.6326(4) 0.0279(8) Uani 1 1 d . . . . .
H52 H 0.564705 0.333213 0.694450 0.034 Uiso 1 1 calc R U . . .
C26 C 0.66246(8) 0.46512(8) 0.5084(5) 0.0296(8) Uani 1 1 d . . . . .
H26 H 0.655384 0.482623 0.467310 0.035 Uiso 1 1 calc R U . . .
C20 C 0.72737(7) 0.36467(8) 0.8806(4) 0.0258(8) Uani 1 1 d . . . . .
C16 C 0.59772(8) 0.40730(8) 0.6001(4) 0.0262(8) Uani 1 1 d . . . . .
H16 H 0.603635 0.389626 0.644448 0.031 Uiso 1 1 calc R U . . .
C25 C 0.65849(8) 0.45813(7) 0.6665(4) 0.0255(8) Uani 1 1 d . . . . .
C12 C 0.59276(7) 0.43855(8) 0.3700(5) 0.0269(8) Uani 1 1 d . . . . .
H12 H 0.595291 0.442066 0.259018 0.032 Uiso 1 1 calc R U . . .
C22 C 0.70739(7) 0.33610(7) 0.6722(4) 0.0222(7) Uani 1 1 d . . . . .
C27 C 0.67690(8) 0.44633(8) 0.4098(4) 0.0264(8) Uani 1 1 d . . . . .
C28 C 0.68710(7) 0.42065(8) 0.4682(4) 0.0238(7) Uani 1 1 d . . . . .
H28 H 0.696839 0.407880 0.399086 0.029 Uiso 1 1 calc R U . . .
C31 C 0.70568(7) 0.30830(8) 0.5876(4) 0.0232(7) Uani 1 1 d . . . . .
C41 C 0.63197(8) 0.30447(8) 0.7650(4) 0.0278(8) Uani 1 1 d . . . . .
H41 H 0.642321 0.313386 0.848749 0.033 Uiso 1 1 calc R U . . .
F10A F 0.72094(13) 0.21168(10) 0.6636(7) 0.0656(9) Uani 0.663(4) 1 d D . P B 1
C21 C 0.72534(8) 0.33895(8) 0.8047(4) 0.0269(8) Uani 1 1 d . . . . .
H21 H 0.736062 0.323100 0.841825 0.032 Uiso 1 1 calc R U . . .
C13 C 0.58098(8) 0.45920(8) 0.4680(5) 0.0342(9) Uani 1 1 d . . . . .
H13 H 0.575267 0.477098 0.425760 0.041 Uiso 1 1 calc R U . . .
C15 C 0.58597(9) 0.42796(8) 0.6971(5) 0.0322(9) Uani 1 1 d . . . . .
H15 H 0.583666 0.424775 0.808529 0.039 Uiso 1 1 calc R U . . .
C35 C 0.70904(7) 0.28067(9) 0.3463(4) 0.0291(8) Uani 1 1 d . . . . .
C55 C 0.52500(8) 0.38692(8) 0.4522(5) 0.0307(8) Uani 1 1 d . . . . .
H55 H 0.514655 0.400424 0.390587 0.037 Uiso 1 1 calc R U . . .
C14 C 0.57771(9) 0.45321(8) 0.6289(5) 0.0341(9) Uani 1 1 d . . . . .
C32 C 0.70299(8) 0.28320(8) 0.6740(4) 0.0250(8) Uani 1 1 d . . . . .
H32 H 0.700928 0.283990 0.786939 0.030 Uiso 1 1 calc R U . . .
C50 C 0.57783(9) 0.29587(9) 0.1003(5) 0.0364(9) Uani 1 1 d . . . . .
H50 H 0.596295 0.301047 0.063922 0.044 Uiso 1 1 calc R U . . .
C33 C 0.70327(8) 0.25693(8) 0.5974(5) 0.0298(8) Uani 1 1 d . . . . .
C53 C 0.53309(9) 0.36301(10) 0.7010(5) 0.0419(11) Uani 1 1 d . . . . .
H53 H 0.528475 0.360451 0.810640 0.050 Uiso 1 1 calc R U . . .
C43 C 0.61454(10) 0.26208(9) 0.6383(5) 0.0387(10) Uani 1 1 d . . . . .
H43 H 0.612812 0.241913 0.636611 0.046 Uiso 1 1 calc R U . . .
C34 C 0.70642(8) 0.25563(9) 0.4324(5) 0.0294(8) Uani 1 1 d . . . . .
H34 H 0.706783 0.237739 0.379235 0.035 Uiso 1 1 calc R U . . .
C46 C 0.53992(8) 0.29999(8) 0.2914(5) 0.0315(8) Uani 1 1 d . . . . .
H46 H 0.532377 0.307872 0.387037 0.038 Uiso 1 1 calc R U . . .
C36 C 0.70853(7) 0.30679(8) 0.4223(4) 0.0264(8) Uani 1 1 d . . . . .
H36 H 0.710142 0.323806 0.361428 0.032 Uiso 1 1 calc R U . . .
C42 C 0.62960(9) 0.27512(9) 0.7595(5) 0.0364(9) Uani 1 1 d . . . . .
H42 H 0.638413 0.263851 0.839831 0.044 Uiso 1 1 calc R U . . .
C30 C 0.68128(11) 0.45463(9) 0.2380(5) 0.0402(10) Uani 1 1 d . . . . .
C38 C 0.71375(8) 0.27892(11) 0.1697(5) 0.0419(11) Uani 1 1 d D . . . .
C54 C 0.51826(9) 0.38261(10) 0.6113(5) 0.0412(10) Uani 1 1 d . . . . .
H54 H 0.503277 0.393251 0.658936 0.049 Uiso 1 1 calc R U . . .
F11A F 0.67591(11) 0.21464(9) 0.6374(6) 0.0656(9) Uani 0.663(4) 1 d D . P B 1
C29 C 0.64513(9) 0.47919(8) 0.7780(5) 0.0323(9) Uani 1 1 d . . . . .
C48 C 0.53446(9) 0.26986(10) 0.0621(5) 0.0405(10) Uani 1 1 d . . . . .
H48 H 0.523429 0.256619 0.002578 0.049 Uiso 1 1 calc R U . . .
C47 C 0.52354(9) 0.28167(9) 0.2007(6) 0.0412(10) Uani 1 1 d . . . . .
H47 H 0.504697 0.277158 0.233505 0.049 Uiso 1 1 calc R U . . .
C49 C 0.56126(10) 0.27727(11) 0.0105(5) 0.0451(11) Uani 1 1 d . . . . .
H49 H 0.568465 0.269665 -0.086699 0.054 Uiso 1 1 calc R U . . .
C37 C 0.70072(12) 0.22994(9) 0.6905(5) 0.0465(13) Uani 1 1 d D . . . .
F14A F 0.73752(10) 0.26899(15) 0.1301(5) 0.073(2) Uani 0.702(5) 1 d D . P A 1
F14B F 0.7246(2) 0.24852(17) 0.1308(9) 0.033(2) Uani 0.298(5) 1 d D . P A 2
F13B F 0.7351(2) 0.2923(2) 0.1154(10) 0.0488(9) Uani 0.298(5) 1 d D . P A 2
F12B F 0.6929(3) 0.2766(5) 0.085(3) 0.043(6) Uani 0.298(5) 1 d D . P A 2
F11B F 0.7276(2) 0.22911(18) 0.7888(11) 0.0656(9) Uani 0.337(4) 1 d D . P B 2
F10B F 0.7092(3) 0.2068(2) 0.6157(13) 0.0656(9) Uani 0.337(4) 1 d D . P B 2
F9B F 0.6844(2) 0.2305(3) 0.8105(14) 0.0656(9) Uani 0.337(4) 1 d D . P B 2

loop_
_atom_site_aniso_label
_atom_site_aniso_U_11
_atom_site_aniso_U_22
_atom_site_aniso_U_33
_atom_site_aniso_U_23
_atom_site_aniso_U_13
_atom_site_aniso_U_12
Re1 0.01680(8) 0.02303(9) 0.01306(9) 0.00144(6) -0.00015(5) 0.00295(5)
Cl1 0.0230(4) 0.0296(4) 0.0220(4) -0.0057(3) -0.0005(3) 0.0070(3)
P1 0.0168(4) 0.0216(4) 0.0159(4) -0.0022(3) -0.0005(3) 0.0017(3)
Cl2 0.0331(5) 0.0422(5) 0.0168(4) -0.0011(4) -0.0077(3) 0.0096(4)
Cl3 0.0331(5) 0.0470(6) 0.0284(5) 0.0118(4) 0.0109(4) -0.0017(4)
F4 0.0464(14) 0.0377(13) 0.0302(12) -0.0045(10) 0.0036(10) 0.0110(10)
F2 0.0425(13) 0.0389(13) 0.0321(13) 0.0032(10) -0.0235(10) 0.0039(10)
F5 0.0568(15) 0.0294(12) 0.0400(14) -0.0024(10) -0.0066(12) 0.0196(11)
F8 0.0636(17) 0.0430(14) 0.0296(13) 0.0113(11) 0.0142(12) 0.0046(12)
F7 0.0718(19) 0.0717(19) 0.0256(13) 0.0052(13) -0.0122(13) 0.0220(15)
N2 0.0173(14) 0.0198(14) 0.0204(15) 0.0035(11) -0.0012(12) 0.0017(11)
F1 0.0576(16) 0.0305(12) 0.0638(18) -0.0142(12) 0.0290(14) 0.0027(11)
F3 0.0516(15) 0.0376(13) 0.0467(15) -0.0180(11) -0.0112(12) 0.0042(11)
F12A 0.071(5) 0.063(5) 0.028(3) -0.013(3) 0.001(3) -0.021(3)
C1 0.0186(16) 0.0180(16) 0.0209(17) 0.0012(13) 0.0044(14) 0.0001(13)
F6 0.115(3) 0.0296(13) 0.0422(15) 0.0157(12) 0.0166(16) -0.0005(15)
N10 0.0165(13) 0.0205(14) 0.0184(14) 0.0043(11) -0.0033(11) 0.0006(11)
C51 0.0158(16) 0.0234(17) 0.0222(17) -0.0045(14) 0.0016(13) 0.0006(13)
C17 0.0159(16) 0.0260(17) 0.0167(16) 0.0054(13) -0.0020(13) 0.0001(13)
C11 0.0182(16) 0.0211(17) 0.0246(18) 0.0008(14) -0.0017(14) -0.0008(13)
C45 0.0230(17) 0.0245(18) 0.0228(18) -0.0028(14) -0.0036(14) -0.0004(14)
C56 0.0192(16) 0.0267(18) 0.0221(18) -0.0017(14) -0.0009(14) 0.0001(14)
C44 0.042(2) 0.0248(19) 0.0254(19) -0.0021(15) -0.0006(17) 0.0012(16)
C40 0.0224(17) 0.0239(17) 0.0192(17) 0.0015(14) 0.0031(14) 0.0005(13)
F9A 0.095(2) 0.0374(12) 0.0641(18) 0.0173(11) -0.0006(16) 0.0069(15)
C19 0.0221(17) 0.0273(18) 0.0197(17) 0.0025(14) -0.0018(14) -0.0016(14)
C18 0.0146(15) 0.0258(17) 0.0200(17) 0.0078(14) 0.0015(13) 0.0011(13)
C39 0.0225(17) 0.0238(17) 0.0180(17) 0.0017(14) 0.0033(14) 0.0033(13)
C24 0.0239(17) 0.0242(17) 0.0203(18) 0.0032(14) -0.0044(14) -0.0004(14)
C23 0.0182(16) 0.0228(17) 0.0207(17) 0.0027(14) -0.0038(13) -0.0020(13)
F13A 0.077(3) 0.048(2) 0.0220(16) 0.0054(15) 0.0110(17) -0.0094(17)
C52 0.0216(18) 0.038(2) 0.0236(19) 0.0011(16) 0.0013(15) 0.0048(15)
C26 0.037(2) 0.0211(18) 0.031(2) 0.0054(15) -0.0090(17) 0.0017(15)
C20 0.0229(18) 0.034(2) 0.0206(18) 0.0045(15) -0.0059(14) -0.0005(15)
C16 0.0303(19) 0.0223(18) 0.0259(19) -0.0016(15) -0.0011(15) -0.0018(14)
C25 0.0295(19) 0.0227(18) 0.0242(19) -0.0012(15) -0.0050(15) 0.0015(14)
C12 0.0233(18) 0.0252(18) 0.032(2) 0.0049(16) 0.0040(15) 0.0018(14)
C22 0.0192(16) 0.0271(18) 0.0202(17) 0.0066(14) 0.0006(14) 0.0015(14)
C27 0.034(2) 0.0231(18) 0.0222(19) 0.0036(15) -0.0035(15) -0.0003(15)
C28 0.0258(18) 0.0237(18) 0.0218(18) 0.0033(14) 0.0007(14) 0.0014(14)
C31 0.0186(16) 0.0279(18) 0.0231(18) 0.0049(15) -0.0018(14) 0.0040(14)
C41 0.0250(18) 0.041(2) 0.0168(17) 0.0041(15) 0.0015(14) 0.0023(16)
F10A 0.095(2) 0.0374(12) 0.0641(18) 0.0173(11) -0.0006(16) 0.0069(15)
C21 0.0245(18) 0.0300(19) 0.0261(19) 0.0079(16) -0.0047(15) 0.0043(15)
C13 0.031(2) 0.0203(18) 0.051(3) 0.0044(17) 0.0104(19) 0.0042(15)
C15 0.039(2) 0.029(2) 0.029(2) -0.0051(16) 0.0070(17) -0.0056(17)
C35 0.0191(17) 0.048(2) 0.0201(19) -0.0011(17) 0.0001(14) 0.0020(16)
C55 0.0243(19) 0.035(2) 0.033(2) -0.0033(17) -0.0017(16) 0.0073(16)
C14 0.032(2) 0.0255(19) 0.044(2) -0.0113(18) 0.0133(18) -0.0018(16)
C32 0.0309(19) 0.0270(18) 0.0171(17) 0.0036(14) 0.0000(15) 0.0084(15)
C50 0.027(2) 0.048(2) 0.035(2) -0.0161(19) -0.0002(17) -0.0047(17)
C33 0.035(2) 0.030(2) 0.025(2) -0.0019(16) -0.0001(16) 0.0089(16)
C53 0.037(2) 0.063(3) 0.026(2) 0.001(2) 0.0123(18) 0.019(2)
C43 0.062(3) 0.024(2) 0.030(2) 0.0043(17) 0.005(2) 0.0079(18)
C34 0.0274(19) 0.037(2) 0.0237(19) -0.0064(16) 0.0014(15) 0.0048(16)
C46 0.031(2) 0.032(2) 0.032(2) -0.0057(17) 0.0029(17) -0.0048(16)
C36 0.0191(17) 0.037(2) 0.0236(19) 0.0076(16) -0.0026(14) 0.0036(15)
C42 0.045(2) 0.038(2) 0.026(2) 0.0129(17) 0.0017(18) 0.0116(18)
C30 0.062(3) 0.028(2) 0.031(2) 0.0092(17) 0.003(2) 0.0059(19)
C38 0.031(2) 0.069(3) 0.025(2) -0.003(2) 0.0022(18) -0.005(2)
C54 0.033(2) 0.056(3) 0.035(2) -0.004(2) 0.0086(18) 0.019(2)
F11A 0.095(2) 0.0374(12) 0.0641(18) 0.0173(11) -0.0006(16) 0.0069(15)
C29 0.040(2) 0.0254(19) 0.032(2) -0.0006(16) -0.0080(18) 0.0052(16)
C48 0.038(2) 0.044(2) 0.039(2) -0.014(2) -0.0082(19) -0.0105(19)
C47 0.032(2) 0.043(2) 0.048(3) -0.010(2) 0.001(2) -0.0145(18)
C49 0.041(2) 0.057(3) 0.037(2) -0.024(2) -0.001(2) -0.007(2)
C37 0.096(4) 0.023(2) 0.021(2) -0.0061(16) 0.005(2) 0.022(2)
F14A 0.052(3) 0.138(6) 0.029(2) 0.008(3) 0.0124(19) 0.056(3)
F14B 0.048(5) 0.035(4) 0.014(4) -0.003(3) 0.007(3) 0.016(4)
F13B 0.077(3) 0.048(2) 0.0220(16) 0.0054(15) 0.0110(17) -0.0094(17)
F12B 0.014(6) 0.097(17) 0.017(6) -0.019(8) -0.007(5) 0.018(7)
F11B 0.095(2) 0.0374(12) 0.0641(18) 0.0173(11) -0.0006(16) 0.0069(15)
F10B 0.095(2) 0.0374(12) 0.0641(18) 0.0173(11) -0.0006(16) 0.0069(15)
F9B 0.095(2) 0.0374(12) 0.0641(18) 0.0173(11) -0.0006(16) 0.0069(15)

loop_
_atom_type_symbol
_atom_type_description
_atom_type_scat_dispersion_real
_atom_type_scat_dispersion_imag
_atom_type_scat_source
C C 0.0181 0.0091 'International Tables Vol C Tables 4.2.6.8 and 6.1.1.4'
H H 0.0000 0.0000 'International Tables Vol C Tables 4.2.6.8 and 6.1.1.4'
Cl Cl 0.3639 0.7018 'International Tables Vol C Tables 4.2.6.8 and 6.1.1.4'
F F 0.0727 0.0534 'International Tables Vol C Tables 4.2.6.8 and 6.1.1.4'
N N 0.0311 0.0180 'International Tables Vol C Tables 4.2.6.8 and 6.1.1.4'
P P 0.2955 0.4335 'International Tables Vol C Tables 4.2.6.8 and 6.1.1.4'
Re Re -5.2083 5.8923 'International Tables Vol C Tables 4.2.6.8 and 6.1.1.4'

loop_
_geom_angle_atom_site_label_1
_geom_angle_atom_site_label_2
_geom_angle_atom_site_label_3
_geom_angle
_geom_angle_site_symmetry_1
_geom_angle_site_symmetry_3
_geom_angle_publ_flag
Cl1 Re1 P1 79.30(3) . . ?
Cl2 Re1 Cl1 94.67(3) . . ?
Cl2 Re1 P1 88.99(3) . . ?
Cl3 Re1 Cl1 86.85(3) . . ?
Cl3 Re1 P1 164.88(3) . . ?
Cl3 Re1 Cl2 86.10(3) . . ?
C1 Re1 Cl1 78.09(9) . . ?
C1 Re1 P1 96.37(9) . . ?
C1 Re1 Cl2 169.98(9) . . ?
C1 Re1 Cl3 86.58(9) . . ?
N10 Re1 Cl1 162.97(9) . . ?
N10 Re1 P1 91.95(9) . . ?
N10 Re1 Cl2 99.79(9) . . ?
N10 Re1 Cl3 102.97(9) . . ?
N10 Re1 C1 88.52(13) . . ?
C51 P1 Re1 111.41(11) . . ?
C51 P1 C45 101.93(16) . . ?
C45 P1 Re1 118.24(12) . . ?
C39 P1 Re1 113.68(11) . . ?
C39 P1 C51 104.82(16) . . ?
C39 P1 C45 105.34(16) . . ?
C1 N2 C17 172.2(3) . . ?
N2 C1 Re1 174.5(3) . . ?
C11 N10 Re1 170.4(2) . . ?
C56 C51 P1 117.1(3) . . ?
C52 C51 P1 123.1(3) . . ?
C52 C51 C56 119.7(3) . . ?
N2 C17 C18 117.6(3) . . ?
N2 C17 C22 119.5(3) . . ?
C18 C17 C22 122.9(3) . . ?
N10 C11 C16 120.8(3) . . ?
N10 C11 C12 118.4(3) . . ?
C16 C11 C12 120.7(3) . . ?
C50 C45 P1 121.8(3) . . ?
C50 C45 C46 119.0(3) . . ?
C46 C45 P1 119.2(3) . . ?
C51 C56 H56 119.9 . . ?
C55 C56 C51 120.2(3) . . ?
C55 C56 H56 119.9 . . ?
C39 C44 H44 120.1 . . ?
C43 C44 H44 120.1 . . ?
C43 C44 C39 119.7(4) . . ?
C39 C40 H40 119.6 . . ?
C41 C40 H40 119.6 . . ?
C41 C40 C39 120.8(3) . . ?
C18 C19 H19 120.6 . . ?
C20 C19 H19 120.6 . . ?
C20 C19 C18 118.8(3) . . ?
C17 C18 C23 122.1(3) . . ?
C19 C18 C17 118.0(3) . . ?
C19 C18 C23 119.9(3) . . ?
C44 C39 P1 122.9(3) . . ?
C44 C39 C40 119.1(3) . . ?
C40 C39 P1 118.1(3) . . ?
C23 C24 H24 120.0 . . ?
C23 C24 C25 119.9(3) . . ?
C25 C24 H24 120.0 . . ?
C24 C23 C18 120.7(3) . . ?
C24 C23 C28 119.2(3) . . ?
C28 C23 C18 119.9(3) . . ?
C51 C52 H52 120.3 . . ?
C53 C52 C51 119.4(4) . . ?
C53 C52 H52 120.3 . . ?
C25 C26 H26 120.4 . . ?
C25 C26 C27 119.1(3) . . ?
C27 C26 H26 120.4 . . ?
F2 C20 C19 118.0(3) . . ?
F2 C20 C21 118.3(3) . . ?
C21 C20 C19 123.6(3) . . ?
C11 C16 H16 120.0 . . ?
C15 C16 C11 119.9(3) . . ?
C15 C16 H16 120.0 . . ?
C24 C25 C29 119.0(3) . . ?
C26 C25 C24 121.0(3) . . ?
C26 C25 C29 119.9(3) . . ?
C11 C12 H12 120.5 . . ?
C13 C12 C11 119.1(4) . . ?
C13 C12 H12 120.5 . . ?
C17 C22 C31 123.4(3) . . ?
C21 C22 C17 117.0(3) . . ?
C21 C22 C31 119.6(3) . . ?
C26 C27 C28 120.9(3) . . ?
C26 C27 C30 118.1(3) . . ?
C28 C27 C30 121.0(3) . . ?
C23 C28 H28 120.0 . . ?
C27 C28 C23 120.0(3) . . ?
C27 C28 H28 120.0 . . ?
C32 C31 C22 120.1(3) . . ?
C32 C31 C36 118.9(3) . . ?
C36 C31 C22 120.8(3) . . ?
C40 C41 H41 120.3 . . ?
C40 C41 C42 119.4(4) . . ?
C42 C41 H41 120.3 . . ?
C20 C21 C22 119.6(3) . . ?
C20 C21 H21 120.2 . . ?
C22 C21 H21 120.2 . . ?
C12 C13 H13 120.7 . . ?
C14 C13 C12 118.6(4) . . ?
C14 C13 H13 120.7 . . ?
C16 C15 H15 120.8 . . ?
C14 C15 C16 118.4(4) . . ?
C14 C15 H15 120.8 . . ?
C34 C35 C38 118.7(4) . . ?
C36 C35 C34 120.9(3) . . ?
C36 C35 C38 120.4(4) . . ?
C56 C55 H55 120.1 . . ?
C56 C55 C54 119.7(4) . . ?
C54 C55 H55 120.1 . . ?
F1 C14 C13 117.8(4) . . ?
F1 C14 C15 118.9(4) . . ?
C15 C14 C13 123.3(4) . . ?
C31 C32 H32 119.6 . . ?
C31 C32 C33 120.8(3) . . ?
C33 C32 H32 119.6 . . ?
C45 C50 H50 119.9 . . ?
C49 C50 C45 120.2(4) . . ?
C49 C50 H50 119.9 . . ?
C32 C33 C37 120.8(3) . . ?
C34 C33 C32 119.9(4) . . ?
C34 C33 C37 119.3(3) . . ?
C52 C53 H53 119.7 . . ?
C54 C53 C52 120.5(4) . . ?
C54 C53 H53 119.7 . . ?
C44 C43 H43 119.8 . . ?
C42 C43 C44 120.4(4) . . ?
C42 C43 H43 119.8 . . ?
C35 C34 C33 119.3(4) . . ?
C35 C34 H34 120.4 . . ?
C33 C34 H34 120.4 . . ?
C45 C46 H46 119.9 . . ?
C47 C46 C45 120.3(4) . . ?
C47 C46 H46 119.9 . . ?
C31 C36 H36 119.9 . . ?
C35 C36 C31 120.3(3) . . ?
C35 C36 H36 119.9 . . ?
C41 C42 H42 119.7 . . ?
C43 C42 C41 120.5(4) . . ?
C43 C42 H42 119.7 . . ?
F8 C30 F6 107.4(4) . . ?
F8 C30 C27 112.8(3) . . ?
F7 C30 F8 107.2(4) . . ?
F7 C30 F6 105.9(3) . . ?
F7 C30 C27 111.9(4) . . ?
F6 C30 C27 111.3(3) . . ?
F12A C38 F13A 100.6(6) . . ?
F12A C38 C35 112.4(6) . . ?
F13A C38 C35 110.1(4) . . ?
C35 C38 F14B 107.9(4) . . ?
F14A C38 F12A 114.9(7) . . ?
F14A C38 F13A 103.0(5) . . ?
F14A C38 C35 114.4(4) . . ?
F13B C38 C35 116.3(5) . . ?
F13B C38 F14B 97.1(7) . . ?
F12B C38 C35 117.5(11) . . ?
F12B C38 F14B 93.4(12) . . ?
F12B C38 F13B 118.2(13) . . ?
C55 C54 H54 119.8 . . ?
C53 C54 C55 120.5(4) . . ?
C53 C54 H54 119.8 . . ?
F4 C29 F5 106.6(3) . . ?
F4 C29 F3 106.8(3) . . ?
F4 C29 C25 113.4(3) . . ?
F5 C29 C25 112.1(3) . . ?
F3 C29 F5 106.7(3) . . ?
F3 C29 C25 110.9(3) . . ?
C47 C48 H48 120.0 . . ?
C49 C48 H48 120.0 . . ?
C49 C48 C47 120.1(4) . . ?
C46 C47 C48 120.3(4) . . ?
C46 C47 H47 119.9 . . ?
C48 C47 H47 119.9 . . ?
C50 C49 H49 120.0 . . ?
C48 C49 C50 120.1(4) . . ?
C48 C49 H49 120.0 . . ?
F9A C37 F10A 113.2(5) . . ?
F9A C37 C33 116.5(4) . . ?
F9A C37 F11A 99.3(5) . . ?
F10A C37 C33 114.3(4) . . ?
F10A C37 F11A 102.0(4) . . ?
C33 C37 F11B 103.9(5) . . ?
F11A C37 C33 109.1(4) . . ?
F10B C37 C33 115.4(6) . . ?
F10B C37 F11B 89.1(7) . . ?
F9B C37 C33 116.5(6) . . ?
F9B C37 F11B 94.2(7) . . ?
F9B C37 F10B 125.4(8) . . ?

loop_
_geom_bond_atom_site_label_1
_geom_bond_atom_site_label_2
_geom_bond_distance
_geom_bond_site_symmetry_2
_geom_bond_publ_flag
Re1 Cl1 2.4252(8) . ?
Re1 P1 2.4494(8) . ?
Re1 Cl2 2.4013(8) . ?
Re1 Cl3 2.3880(9) . ?
Re1 C1 2.021(3) . ?
Re1 N10 1.722(3) . ?
P1 C51 1.822(3) . ?
P1 C45 1.835(4) . ?
P1 C39 1.815(3) . ?
F4 C29 1.335(5) . ?
F2 C20 1.360(4) . ?
F5 C29 1.347(4) . ?
F8 C30 1.338(5) . ?
F7 C30 1.333(6) . ?
N2 C1 1.152(4) . ?
N2 C17 1.393(4) . ?
F1 C14 1.352(4) . ?
F3 C29 1.342(5) . ?
F12A C38 1.327(10) . ?
F6 C30 1.340(5) . ?
N10 C11 1.378(4) . ?
C51 C56 1.398(5) . ?
C51 C52 1.392(5) . ?
C17 C18 1.400(5) . ?
C17 C22 1.404(5) . ?
C11 C16 1.395(5) . ?
C11 C12 1.402(5) . ?
C45 C50 1.392(5) . ?
C45 C46 1.393(5) . ?
C56 H56 0.9500 . ?
C56 C55 1.382(5) . ?
C44 H44 0.9500 . ?
C44 C39 1.393(5) . ?
C44 C43 1.388(6) . ?
C40 H40 0.9500 . ?
C40 C39 1.400(5) . ?
C40 C41 1.381(5) . ?
F9A C37 1.281(7) . ?
C19 H19 0.9500 . ?
C19 C18 1.396(5) . ?
C19 C20 1.369(5) . ?
C18 C23 1.488(5) . ?
C24 H24 0.9500 . ?
C24 C23 1.387(5) . ?
C24 C25 1.396(5) . ?
C23 C28 1.401(5) . ?
F13A C38 1.428(6) . ?
C52 H52 0.9500 . ?
C52 C53 1.388(5) . ?
C26 H26 0.9500 . ?
C26 C25 1.376(5) . ?
C26 C27 1.385(5) . ?
C20 C21 1.367(5) . ?
C16 H16 0.9500 . ?
C16 C15 1.380(5) . ?
C25 C29 1.497(5) . ?
C12 H12 0.9500 . ?
C12 C13 1.385(5) . ?
C22 C31 1.486(5) . ?
C22 C21 1.399(5) . ?
C27 C28 1.386(5) . ?
C27 C30 1.503(5) . ?
C28 H28 0.9500 . ?
C31 C32 1.388(5) . ?
C31 C36 1.391(5) . ?
C41 H41 0.9500 . ?
C41 C42 1.383(6) . ?
F10A C37 1.298(7) . ?
C21 H21 0.9500 . ?
C13 H13 0.9500 . ?
C13 C14 1.383(6) . ?
C15 H15 0.9500 . ?
C15 C14 1.371(6) . ?
C35 C34 1.384(6) . ?
C35 C36 1.381(6) . ?
C35 C38 1.496(5) . ?
C55 H55 0.9500 . ?
C55 C54 1.383(6) . ?
C32 H32 0.9500 . ?
C32 C33 1.390(5) . ?
C50 H50 0.9500 . ?
C50 C49 1.389(6) . ?
C33 C34 1.390(5) . ?
C33 C37 1.492(6) . ?
C53 H53 0.9500 . ?
C53 C54 1.376(6) . ?
C43 H43 0.9500 . ?
C43 C42 1.379(6) . ?
C34 H34 0.9500 . ?
C46 H46 0.9500 . ?
C46 C47 1.380(6) . ?
C36 H36 0.9500 . ?
C42 H42 0.9500 . ?
C38 F14A 1.253(5) . ?
C38 F14B 1.549(8) . ?
C38 F13B 1.266(9) . ?
C38 F12B 1.214(14) . ?
C54 H54 0.9500 . ?
F11A C37 1.439(7) . ?
C48 H48 0.9500 . ?
C48 C47 1.383(6) . ?
C48 C49 1.374(6) . ?
C47 H47 0.9500 . ?
C49 H49 0.9500 . ?
C37 F11B 1.504(10) . ?
C37 F10B 1.316(10) . ?
C37 F9B 1.263(12) . ?

loop_
_geom_torsion_atom_site_label_1
_geom_torsion_atom_site_label_2
_geom_torsion_atom_site_label_3
_geom_torsion_atom_site_label_4
_geom_torsion
_geom_torsion_site_symmetry_1
_geom_torsion_site_symmetry_2
_geom_torsion_site_symmetry_3
_geom_torsion_site_symmetry_4
_geom_torsion_publ_flag
Re1 P1 C51 C56 54.7(3) . . . . ?
Re1 P1 C51 C52 -127.2(3) . . . . ?
Re1 P1 C45 C50 30.8(4) . . . . ?
Re1 P1 C45 C46 -148.8(3) . . . . ?
Re1 P1 C39 C44 -123.3(3) . . . . ?
Re1 P1 C39 C40 56.6(3) . . . . ?
P1 C51 C56 C55 177.0(3) . . . . ?
P1 C51 C52 C53 -178.1(3) . . . . ?
P1 C45 C50 C49 177.9(4) . . . . ?
P1 C45 C46 C47 -178.5(3) . . . . ?
F2 C20 C21 C22 178.9(3) . . . . ?
N2 C17 C18 C19 173.2(3) . . . . ?
N2 C17 C18 C23 -10.0(5) . . . . ?
N2 C17 C22 C31 7.9(5) . . . . ?
N2 C17 C22 C21 -174.6(3) . . . . ?
N10 C11 C16 C15 -175.7(3) . . . . ?
N10 C11 C12 C13 175.7(3) . . . . ?
C51 P1 C45 C50 153.3(3) . . . . ?
C51 P1 C45 C46 -26.3(3) . . . . ?
C51 P1 C39 C44 114.8(3) . . . . ?
C51 P1 C39 C40 -65.3(3) . . . . ?
C51 C56 C55 C54 1.4(6) . . . . ?
C51 C52 C53 C54 1.1(7) . . . . ?
C17 C18 C23 C24 133.2(4) . . . . ?
C17 C18 C23 C28 -51.9(5) . . . . ?
C17 C22 C31 C32 -136.8(4) . . . . ?
C17 C22 C31 C36 47.3(5) . . . . ?
C17 C22 C21 C20 1.0(5) . . . . ?
C11 C16 C15 C14 0.0(6) . . . . ?
C11 C12 C13 C14 0.1(6) . . . . ?
C45 P1 C51 C56 -72.4(3) . . . . ?
C45 P1 C51 C52 105.8(3) . . . . ?
C45 P1 C39 C44 7.7(4) . . . . ?
C45 P1 C39 C40 -172.4(3) . . . . ?
C45 C50 C49 C48 0.4(7) . . . . ?
C45 C46 C47 C48 0.7(7) . . . . ?
C56 C51 C52 C53 0.0(6) . . . . ?
C56 C55 C54 C53 -0.2(7) . . . . ?
C44 C43 C42 C41 1.0(7) . . . . ?
C40 C41 C42 C43 -0.1(6) . . . . ?
C19 C18 C23 C24 -50.0(5) . . . . ?
C19 C18 C23 C28 124.9(4) . . . . ?
C19 C20 C21 C22 -3.6(6) . . . . ?
C18 C17 C22 C31 -174.6(3) . . . . ?
C18 C17 C22 C21 3.0(5) . . . . ?
C18 C19 C20 F2 179.6(3) . . . . ?
C18 C19 C20 C21 2.1(6) . . . . ?
C18 C23 C28 C27 -174.6(3) . . . . ?
C39 P1 C51 C56 178.0(3) . . . . ?
C39 P1 C51 C52 -3.8(3) . . . . ?
C39 P1 C45 C50 -97.5(3) . . . . ?
C39 P1 C45 C46 82.9(3) . . . . ?
C39 C44 C43 C42 -0.4(6) . . . . ?
C39 C40 C41 C42 -1.2(5) . . . . ?
C24 C23 C28 C27 0.4(5) . . . . ?
C24 C25 C29 F4 -42.9(5) . . . . ?
C24 C25 C29 F5 -163.7(3) . . . . ?
C24 C25 C29 F3 77.2(4) . . . . ?
C23 C24 C25 C26 0.3(5) . . . . ?
C23 C24 C25 C29 -175.0(3) . . . . ?
C52 C51 C56 C55 -1.2(5) . . . . ?
C52 C53 C54 C55 -1.0(7) . . . . ?
C26 C25 C29 F4 141.8(4) . . . . ?
C26 C25 C29 F5 21.0(5) . . . . ?
C26 C25 C29 F3 -98.1(4) . . . . ?
C26 C27 C28 C23 -0.5(6) . . . . ?
C26 C27 C30 F8 161.3(4) . . . . ?
C26 C27 C30 F7 -77.7(5) . . . . ?
C26 C27 C30 F6 40.5(6) . . . . ?
C20 C19 C18 C17 1.9(5) . . . . ?
C20 C19 C18 C23 -175.1(3) . . . . ?
C16 C11 C12 C13 -1.2(5) . . . . ?
C16 C15 C14 F1 179.6(3) . . . . ?
C16 C15 C14 C13 -1.1(6) . . . . ?
C25 C24 C23 C18 174.7(3) . . . . ?
C25 C24 C23 C28 -0.3(5) . . . . ?
C25 C26 C27 C28 0.5(6) . . . . ?
C25 C26 C27 C30 -179.2(4) . . . . ?
C12 C11 C16 C15 1.2(5) . . . . ?
C12 C13 C14 F1 -179.6(3) . . . . ?
C12 C13 C14 C15 1.1(6) . . . . ?
C22 C17 C18 C19 -4.4(5) . . . . ?
C22 C17 C18 C23 172.4(3) . . . . ?
C22 C31 C32 C33 -175.7(3) . . . . ?
C22 C31 C36 C35 175.1(3) . . . . ?
C27 C26 C25 C24 -0.4(6) . . . . ?
C27 C26 C25 C29 174.8(4) . . . . ?
C28 C27 C30 F8 -18.4(6) . . . . ?
C28 C27 C30 F7 102.5(4) . . . . ?
C28 C27 C30 F6 -139.3(4) . . . . ?
C31 C22 C21 C20 178.6(3) . . . . ?
C31 C32 C33 C34 0.3(6) . . . . ?
C31 C32 C33 C37 179.3(4) . . . . ?
C41 C40 C39 P1 -178.1(3) . . . . ?
C41 C40 C39 C44 1.7(5) . . . . ?
C21 C22 C31 C32 45.8(5) . . . . ?
C21 C22 C31 C36 -130.2(4) . . . . ?
C32 C31 C36 C35 -0.8(5) . . . . ?
C32 C33 C34 C35 -0.5(6) . . . . ?
C32 C33 C37 F9A 9.0(7) . . . . ?
C32 C33 C37 F10A -126.2(5) . . . . ?
C32 C33 C37 F11A 120.4(4) . . . . ?
C32 C33 C37 F11B -65.6(6) . . . . ?
C32 C33 C37 F10B -161.4(7) . . . . ?
C32 C33 C37 F9B 36.4(9) . . . . ?
C50 C45 C46 C47 1.9(6) . . . . ?
C43 C44 C39 P1 179.0(3) . . . . ?
C43 C44 C39 C40 -0.9(6) . . . . ?
C34 C35 C36 C31 0.7(5) . . . . ?
C34 C35 C38 F12A 65.2(7) . . . . ?
C34 C35 C38 F13A 176.4(3) . . . . ?
C34 C35 C38 F14A -68.2(6) . . . . ?
C34 C35 C38 F14B -18.6(6) . . . . ?
C34 C35 C38 F13B -126.4(7) . . . . ?
C34 C35 C38 F12B 85.2(15) . . . . ?
C34 C33 C37 F9A -172.1(5) . . . . ?
C34 C33 C37 F10A 52.7(6) . . . . ?
C34 C33 C37 F11A -60.7(5) . . . . ?
C34 C33 C37 F11B 113.3(5) . . . . ?
C34 C33 C37 F10B 17.5(9) . . . . ?
C34 C33 C37 F9B -144.7(7) . . . . ?
C46 C45 C50 C49 -2.5(6) . . . . ?
C36 C31 C32 C33 0.3(5) . . . . ?
C36 C35 C34 C33 0.0(6) . . . . ?
C36 C35 C38 F12A -117.5(7) . . . . ?
C36 C35 C38 F13A -6.3(5) . . . . ?
C36 C35 C38 F14A 109.2(6) . . . . ?
C36 C35 C38 F14B 158.7(5) . . . . ?
C36 C35 C38 F13B 50.9(8) . . . . ?
C36 C35 C38 F12B -97.5(15) . . . . ?
C30 C27 C28 C23 179.3(4) . . . . ?
C38 C35 C34 C33 177.3(3) . . . . ?
C38 C35 C36 C31 -176.6(3) . . . . ?
C47 C48 C49 C50 2.2(8) . . . . ?
C49 C48 C47 C46 -2.8(7) . . . . ?
C37 C33 C34 C35 -179.4(4) . . . . ?
